data_2003281
loop_
_publ_author_name
'Seth, S.'
'Sur, H.'

_publ_section_title
;
 A 1:1 Adduct of 4,6-Dimethylpyrimidine-2(1<i>H</i>)-thione and
 Thiourea
;
_journal_issue 3
_journal_name_full 'Acta Crystallographica Section C'
_journal_page_first 487
_journal_page_last 489
_journal_paper_doi 10.1107/S0108270194009236
_journal_volume 51
_journal_year 1995
_chemical_compound_source Synthesis
_chemical_formula_moiety 'C6 H8 N2 S1,C1 H4 N2 S1'
_chemical_formula_sum 'C7 H12 N4 S2'
_chemical_formula_weight 216.32
_space_group_IT_number 2
_symmetry_cell_setting triclinic
_symmetry_space_group_name_Hall '-P 1'
_symmetry_space_group_name_H-M 'P -1'
_atom_type_scat_source IntTabIV
_cell_angle_alpha 88.26(4)
_cell_angle_beta 112.69(2)
_cell_angle_gamma 92.23(4)
_cell_formula_units_Z 2
_cell_length_a 7.511(3)
_cell_length_b 9.468(5)
_cell_length_c 8.142(2)
_cell_measurement_reflns_used 25
_cell_measurement_temperature 295
_cell_measurement_theta_max 17.8
_cell_measurement_theta_min 10.4
_cell_volume 533.7(4)
_diffrn_measurement_device 'Enraf-Nonius CAD-4F'
_diffrn_measurement_method \w/2\q
_diffrn_radiation_type MoK\a
_diffrn_radiation_wavelength 0.71073
_diffrn_reflns_av_R_equivalents 0.025
_diffrn_reflns_limit_h_max 8
_diffrn_reflns_limit_h_min -8
_diffrn_reflns_limit_k_max 11
_diffrn_reflns_limit_k_min -11
_diffrn_reflns_limit_l_max 9
_diffrn_reflns_limit_l_min 0
_diffrn_reflns_number 1975
_diffrn_reflns_theta_max 25
_diffrn_standards_decay_% 3.1
_diffrn_standards_interval_time 60
_diffrn_standards_number 3
_exptl_absorpt_coefficient_mu 0.46
_exptl_absorpt_correction_type none
_exptl_crystal_colour 'Reddish brown'
_exptl_crystal_density_diffrn 1.346
_exptl_crystal_density_meas 1.36
_exptl_crystal_description Plate
_exptl_crystal_size_max 0.125
_exptl_crystal_size_mid 0.030
_exptl_crystal_size_min 0.025
_refine_diff_density_max 0.1
_refine_diff_density_min -0.2
_refine_ls_extinction_coef 0.001(1)
_refine_ls_extinction_method SHELX76
_refine_ls_goodness_of_fit_obs 1.13
_refine_ls_hydrogen_treatment refall
_refine_ls_number_parameters 167
_refine_ls_number_reflns 1463
_refine_ls_R_factor_obs 0.034
_refine_ls_shift/esd_max 0.07
_refine_ls_structure_factor_coef F
_refine_ls_weighting_details 'w = 2.1521/[\s^2^(F~o~) + 0.000148F~o~^2^]'
_refine_ls_weighting_scheme calc
_refine_ls_wR_factor_obs 0.038
_reflns_number_observed 1463
_reflns_number_total 1794
_reflns_observed_criterion I>3\s(I)
_cod_data_source_file mu1121.cif
_cod_data_source_block mu1121a
_cod_depositor_comments
;
The following automatic conversions were performed:

'_refine_ls_weighting_scheme' value ' w = 2.1521/[\s^2^(F~o~) +
0.000148F~o~^2^]' was changed to 'calc'. New tag
'_refine_ls_weighting_details' was created. The value of the new tag
was set to 'w = 2.1521/[\s^2^(F~o~) + 0.000148F~o~^2^]'.

Automatic conversion script
Id: cif_fix_values 3143 2015-03-26 13:38:13Z robertas 
;
_cod_database_code 2003281

loop_
_symmetry_equiv_pos_as_xyz
x,y,z
-x,-y,-z

loop_
_atom_site_label
_atom_site_fract_x
_atom_site_fract_y
_atom_site_fract_z
_atom_site_U_iso_or_equiv
S(1) .2911(1) .0497(1) .7821(1) 0.0534(3)
S(2) .2430(1) -.5611(1) .7731(1) 0.0497(3)
N(1) .2662(3) .2022(2) .4971(3) 0.0468(9)
N(2) .2521(3) -.0421(2) .4648(2) 0.0441(7)
N(3) .3807(3) -.3020(3) .8648(3) 0.0530(10)
N(4) .1706(4) -.3231(3) .5799(3) 0.0577(10)
C(1) .2678(3) .0693(3) .5685(3) 0.0413(9)
C(2) .2500(4) .2288(3) .3278(3) 0.0492(11)
C(3) .2371(4) .1159(3) .2253(4) 0.0527(12)
C(4) .2356(3) -.0200(3) .2967(3) 0.0465(11)
C(5) .2479(7) .3801(4) .2702(6) 0.0734(17)
C(6) .2117(6) -.1486(4) .1893(4) 0.0660(16)
C(7) .2666(3) -.3844(3) .7365(3) 0.0427(9)
H(1) .271(4) .273(3) .567(4) .0587(82)
H(3) .228(4) .125(3) .106(4) .0721(86)
H(31) .384(4) -.211(3) .848(4) .0671(94)
H(32) .455(4) -.346(3) .966(4) .0592(84)
H(41) .099(4) -.373(3) .505(4) 0.0554(88)
H(42) .196(4) -.228(4) .552(4) 0.0746(93)
H(51) .228(5) .382(4) .147(5) 0.1115(132)
H(52) .364(6) .431(4) .349(6) 0.1222(169)
H(53) .149(5) .420(4) .279(5) 0.0902(124)
H(61) .194(5) -.135(4) .077(5) 0.0981(119)
H(62) .095(6) -.205(4) .180(5) 0.1158(142)
H(63) .309(6) -.208(5) .241(6) 0.1319(173)

loop_
_geom_angle_atom_site_label_1
_geom_angle_atom_site_label_2
_geom_angle_atom_site_label_3
_geom_angle
_geom_angle_publ_flag
C(1) N(1) C(2) 124.0(2) yes
N(1) C(1) N(2) 118.4(2) yes
S(1) C(1) N(1) 119.6(2) yes
N(1) C(2) C(3) 117.2(2) yes
C(2) C(3) C(4) 119.0(3) yes
C(3) C(4) C(6) 122.0(3) yes
N(3) C(7) N(4) 117.0(2) yes
S(2) C(7) N(3) 121.0(2) yes
C(1) N(2) C(4) 119.4(2) yes
S(1) C(1) N(2) 122.1(2) yes
N(1) C(2) C(5) 117.2(3) yes
C(3) C(2) C(5) 125.6(3) yes
N(2) C(4) C(3) 122.0(2) yes
N(2) C(4) C(6) 115.9(2) yes
S(2) C(7) N(4) 122.1(2) yes
C(1) N(1) H(1) 116(2) no
C(2) C(5) H(51) 107(2) no
C(2) C(5) H(52) 110(2) no
C(2) C(5) H(53) 109(2) no
C(2) C(3) H(3) 123(2) no
C(7) N(3) H(31) 120(2) no
C(7) N(3) H(32) 116(2) no
C(2) N(1) H(1) 120(2) no
C(4) C(6) H(61) 117(2) no
C(4) C(6) H(62) 112(2) no
C(4) C(6) H(63) 112(3) no
C(4) C(3) H(3) 118(2) no
C(7) N(4) H(41) 116(2) no
C(7) N(4) H(42) 123(2) no

loop_
_geom_bond_atom_site_label_1
_geom_bond_atom_site_label_2
_geom_bond_distance
_geom_bond_publ_flag
S(1) C(1) 1.685(3) yes
N(1) C(1) 1.369(4) yes
N(2) C(1) 1.344(3) yes
N(3) C(7) 1.320(3) yes
C(2) C(3) 1.354(4) yes
C(3) C(4) 1.397(4) yes
S(2) C(7) 1.705(3) yes
N(1) C(2) 1.353(4) yes
N(2) C(4) 1.337(3) yes
N(4) C(7) 1.327(3) yes
C(2) C(5) 1.493(5) yes
C(4) C(6) 1.485(5) yes
N(1) H(1) 0.89(3) no
N(3) H(32) 0.90(3) no
N(4) H(42) 0.95(3) no
C(5) H(51) 0.95(4) no
C(5) H(53) 0.87(4) no
C(6) H(62) 0.99(4) no
N(3) H(31) 0.87(3) no
N(4) H(41) 0.80(3) no
C(3) H(3) 0.95(4) no
C(5) H(52) 0.98(4) no
C(6) H(61) 0.88(4) no
C(6) H(63) 0.90(4) no
